data_1524448
loop_
_publ_author_name
'Grin', Yu.'
'Yarmolyuk, Ya.P.'

_publ_section_title
;
 Formation, composition and structure of R Gax Ni2-x (x=1-2) in RE - Ga -
 Ni systems at 600 deg. C
;
_journal_name_full 'Izvestiya Akademii Nauk SSSR, Metally'
_journal_page_first 161
_journal_page_last 164
_journal_volume 1983
_journal_year 1983
_chemical_formula_sum 'Dy2 Ga3 Ni'
_chemical_name_systematic 'Dy2 (Ga3 Ni)'
_space_group_IT_number 194
_symmetry_space_group_name_Hall '-P 6c 2c'
_symmetry_space_group_name_H-M 'P 63/m m c'
_cell_angle_alpha 90
_cell_angle_beta 90
_cell_angle_gamma 120
_cell_formula_units_Z 1
_cell_length_a 4.35
_cell_length_b 4.35
_cell_length_c 7.163
_cell_volume 117.383
_citation_journal_id_ASTM IZNMAQ
_cod_data_source_file Grin_IZNMAQ_1983_1684.cif
_cod_data_source_block Dy2Ga3Ni1
_cod_original_cell_volume 117.3827
_cod_original_formula_sum 'Dy2 Ga3 Ni1'
_cod_database_code 1524448

loop_
_symmetry_equiv_pos_as_xyz
x,y,z
x-y,x,z+1/2
-y,x-y,z
-x,-y,z+1/2
-x+y,-x,z
y,-x+y,z+1/2
-y,-x,-z+1/2
x-y,-y,-z
x,x-y,-z+1/2
y,x,-z
-x+y,y,-z+1/2
-x,-x+y,-z
-x,-y,-z
-x+y,-x,-z-1/2
y,-x+y,-z
x,y,-z-1/2
x-y,x,-z
-y,x-y,-z-1/2
y,x,z-1/2
-x+y,y,z
-x,-x+y,z-1/2
-y,-x,z
x-y,-y,z-1/2
x,x-y,z

loop_
_atom_site_label
_atom_site_type_symbol
_atom_site_fract_x
_atom_site_fract_y
_atom_site_fract_z
_atom_site_occupancy
_atom_site_U_iso_or_equiv
Dy1 Dy 0 0 0.25 1 0.0
Ga1 Ga 0.3333 0.6667 0.47 0.75 0.0
Ni1 Ni 0.3333 0.6667 0.47 0.25 0.0
